data_4101752
loop_
_publ_author_name
'Lu, Connie C.'
'Saouma, Caroline T.'
'Day, Michael W.'
'Peters, Jonas C.'

_publ_section_title
;
 Fe(I)-mediated reductive cleavage and coupling of CO(2): an Fe(II)(mu-O,
 mu-CO)Fe(II) core.
;
_journal_issue 1
_journal_name_full 'Journal of the American Chemical Society'
_journal_page_first 4
_journal_page_last 5
_journal_paper_doi 10.1021/ja065524z
_journal_volume 129
_journal_year 2007
_chemical_formula_moiety 'C54 H98 B Fe P4'
_chemical_formula_sum 'C54 H98 B Fe P4'
_chemical_formula_weight 937.86
_chemical_name_systematic
; 
 ? 
;
_space_group_IT_number 2
_symmetry_cell_setting triclinic
_symmetry_space_group_name_Hall '-P 1'
_symmetry_space_group_name_H-M 'P -1'
_atom_sites_solution_hydrogens geom
_atom_sites_solution_primary direct
_atom_sites_solution_secondary difmap
_audit_creation_method SHELXL-97
_cell_angle_alpha 89.9270(10)
_cell_angle_beta 87.4220(10)
_cell_angle_gamma 80.9380(10)
_cell_formula_units_Z 2
_cell_length_a 11.2942(6)
_cell_length_b 14.0920(8)
_cell_length_c 17.6538(9)
_cell_measurement_reflns_used 17712
_cell_measurement_temperature 100(2)
_cell_measurement_theta_max 31.12
_cell_measurement_theta_min 2.31
_cell_volume 2771.8(3)
_computing_cell_refinement 'Bruker SAINT v6.45A'
_computing_data_collection 'Bruker SMART v5.630'
_computing_data_reduction 'Bruker SAINT v6.45A'
_computing_molecular_graphics 'Bruker XP v5.1'
_computing_publication_material 'Bruker XCIF v6.12'
_computing_structure_refinement 'Bruker XL v6.12'
_computing_structure_solution 'Bruker XS v6.12'
_diffrn_ambient_temperature 100(2)
_diffrn_measured_fraction_theta_full 0.832
_diffrn_measured_fraction_theta_max 0.832
_diffrn_measurement_device_type 'Bruker SMART 1000'
_diffrn_measurement_method '\w scans at 6 \f settings'
_diffrn_radiation_monochromator graphite
_diffrn_radiation_source 'fine-focus sealed tube'
_diffrn_radiation_type MoK\a
_diffrn_radiation_wavelength 0.71073
_diffrn_reflns_av_R_equivalents 0.0653
_diffrn_reflns_av_sigmaI/netI 0.0745
_diffrn_reflns_limit_h_max 15
_diffrn_reflns_limit_h_min -15
_diffrn_reflns_limit_k_max 18
_diffrn_reflns_limit_k_min -18
_diffrn_reflns_limit_l_max 25
_diffrn_reflns_limit_l_min -25
_diffrn_reflns_number 51314
_diffrn_reflns_theta_full 31.48
_diffrn_reflns_theta_max 31.48
_diffrn_reflns_theta_min 1.46
_exptl_absorpt_coefficient_mu 0.420
_exptl_absorpt_correction_T_max 0.9592
_exptl_absorpt_correction_T_min 0.8844
_exptl_absorpt_correction_type none
_exptl_crystal_colour 'Pale green'
_exptl_crystal_density_diffrn 1.124
_exptl_crystal_density_meas 0
_exptl_crystal_density_method 'not measured'
_exptl_crystal_description Plate
_exptl_crystal_F_000 1026
_exptl_crystal_size_max 0.30
_exptl_crystal_size_mid 0.21
_exptl_crystal_size_min 0.10
_refine_diff_density_max 1.205
_refine_diff_density_min -0.491
_refine_diff_density_rms 0.075
_refine_ls_extinction_method none
_refine_ls_goodness_of_fit_ref 1.443
_refine_ls_hydrogen_treatment Riding
_refine_ls_matrix_type 'Full matrix'
_refine_ls_number_parameters 544
_refine_ls_number_reflns 15324
_refine_ls_number_restraints 0
_refine_ls_restrained_S_all 1.443
_refine_ls_R_factor_all 0.0787
_refine_ls_R_factor_gt 0.0465
_refine_ls_shift/su_max 0.000
_refine_ls_shift/su_mean 0.000
_refine_ls_structure_factor_coef Fsqd
_refine_ls_weighting_details w=1/s^2^(Fo^2^)
_refine_ls_weighting_scheme sigma
_refine_ls_wR_factor_gt 0.0804
_refine_ls_wR_factor_ref 0.0846
_reflns_number_gt 10313
_reflns_number_total 15324
_reflns_threshold_expression >2sigma(I)
_cod_data_source_file ja065524zsi20061205_103104.cif
_cod_data_source_block ccl72
_cod_depositor_comments
;
The following automatic conversions were performed:

'_symmetry_cell_setting' value 'Triclinic' changed to 'triclinic'
according to the built-in table from CIF Core dictionary named
'cif_core.dic' version 2.4.1 from
2010-06-29.

'_refine_ls_weighting_scheme' value 'Sigma' changed to
'sigma' according to the built-in table from CIF Core dictionary
named 'cif_core.dic' version 2.4.1 from 2010-06-29.

Automatic conversion script
Id: cif_fix_values 1673 2011-04-08 12:14:43Z adriana 

The following automatic conversions were performed:

'_atom_sites_solution_primary' value 'Direct methods' was changed to
'direct'.

'_atom_sites_solution_secondary' value 'Difference Fourier map' was
changed to 'difmap'.

'_atom_sites_solution_hydrogens' value 'Geometric positions' was
changed to 'geom'.

Automatic conversion script
Id: cif_fix_values 6452 2018-10-05 10:23:21Z andrius 
;
_cod_original_sg_symbol_H-M P-1
_cod_database_code 4101752

loop_
_symmetry_equiv_pos_as_xyz
'x, y, z'
'-x, -y, -z'

loop_
_atom_site_label
_atom_site_type_symbol
_atom_site_fract_x
_atom_site_fract_y
_atom_site_fract_z
_atom_site_U_iso_or_equiv
_atom_site_adp_type
_atom_site_occupancy
_atom_site_symmetry_multiplicity
_atom_site_calc_flag
_atom_site_refinement_flags
_atom_site_disorder_assembly
_atom_site_disorder_group
Fe1 Fe 0.45398(2) 0.218906(18) 0.240632(14) 0.01293(7) Uani 1 1 d . . .
P1 P 0.49846(4) 0.29064(3) 0.12886(3) 0.01533(11) Uani 1 1 d . . .
P2 P 0.61067(4) 0.25664(3) 0.30740(3) 0.01532(11) Uani 1 1 d . . .
P3 P 0.30940(4) 0.34137(3) 0.28723(3) 0.01509(11) Uani 1 1 d . . .
P4 P 0.41925(4) 0.06338(3) 0.23879(3) 0.01612(11) Uani 1 1 d . . .
B1 B 0.51517(18) 0.44694(15) 0.24263(11) 0.0136(4) Uani 1 1 d . . .
C1 C 0.54378(15) 0.55767(13) 0.24394(10) 0.0136(4) Uani 1 1 d . . .
C2 C 0.51042(16) 0.61737(13) 0.30785(10) 0.0170(4) Uani 1 1 d . . .
H2 H 0.4688 0.5928 0.3496 0.020 Uiso 1 1 calc R . .
C3 C 0.53556(16) 0.71028(13) 0.31259(11) 0.0195(4) Uani 1 1 d . . .
H3 H 0.5106 0.7480 0.3567 0.023 Uiso 1 1 calc R . .
C4 C 0.59670(16) 0.74813(13) 0.25349(11) 0.0190(4) Uani 1 1 d . . .
H4 H 0.6145 0.8117 0.2565 0.023 Uiso 1 1 calc R . .
C5 C 0.63159(16) 0.69221(13) 0.18995(11) 0.0196(4) Uani 1 1 d . . .
H5 H 0.6740 0.7173 0.1488 0.024 Uiso 1 1 calc R . .
C6 C 0.60522(15) 0.59940(13) 0.18556(10) 0.0166(4) Uani 1 1 d . . .
H6 H 0.6300 0.5627 0.1409 0.020 Uiso 1 1 calc R . .
C7 C 0.55394(16) 0.40056(12) 0.15654(10) 0.0151(4) Uani 1 1 d . . .
H7A H 0.6427 0.3876 0.1518 0.018 Uiso 1 1 calc R . .
H7B H 0.5270 0.4507 0.1190 0.018 Uiso 1 1 calc R . .
C8 C 0.59617(16) 0.38828(12) 0.30995(10) 0.0148(4) Uani 1 1 d . . .
H8A H 0.5595 0.4111 0.3600 0.018 Uiso 1 1 calc R . .
H8B H 0.6777 0.4059 0.3061 0.018 Uiso 1 1 calc R . .
C9 C 0.36866(15) 0.45237(12) 0.26410(10) 0.0142(4) Uani 1 1 d . . .
H9A H 0.3246 0.4823 0.2207 0.017 Uiso 1 1 calc R . .
H9B H 0.3481 0.4968 0.3078 0.017 Uiso 1 1 calc R . .
C10 C 0.37248(16) 0.33966(13) 0.07000(10) 0.0179(4) Uani 1 1 d . . .
H10A H 0.3334 0.4014 0.0929 0.021 Uiso 1 1 calc R . .
H10B H 0.4064 0.3542 0.0194 0.021 Uiso 1 1 calc R . .
C11 C 0.27475(16) 0.27762(14) 0.05834(10) 0.0203(4) Uani 1 1 d . . .
H11 H 0.2453 0.2588 0.1096 0.024 Uiso 1 1 calc R . .
C12 C 0.16840(17) 0.33744(14) 0.02033(11) 0.0246(5) Uani 1 1 d . . .
H12A H 0.1374 0.3943 0.0524 0.029 Uiso 1 1 calc R . .
H12B H 0.1966 0.3607 -0.0292 0.029 Uiso 1 1 calc R . .
C13 C 0.06695(18) 0.28047(16) 0.00789(13) 0.0349(6) Uani 1 1 d . . .
H13A H 0.0032 0.3205 -0.0199 0.042 Uiso 1 1 calc R . .
H13B H 0.0317 0.2639 0.0576 0.042 Uiso 1 1 calc R . .
C14 C 0.11224(18) 0.18860(15) -0.03706(12) 0.0319(5) Uani 1 1 d . . .
H14A H 0.0462 0.1505 -0.0408 0.038 Uiso 1 1 calc R . .
H14B H 0.1377 0.2054 -0.0891 0.038 Uiso 1 1 calc R . .
C15 C 0.21703(19) 0.12849(15) 0.00022(12) 0.0311(5) Uani 1 1 d . . .
H15A H 0.2479 0.0720 -0.0323 0.037 Uiso 1 1 calc R . .
H15B H 0.1886 0.1046 0.0495 0.037 Uiso 1 1 calc R . .
C16 C 0.31897(17) 0.18529(13) 0.01331(11) 0.0226(5) Uani 1 1 d . . .
H16A H 0.3822 0.1449 0.0412 0.027 Uiso 1 1 calc R . .
H16B H 0.3548 0.2016 -0.0363 0.027 Uiso 1 1 calc R . .
C17 C 0.61227(16) 0.22272(13) 0.06216(10) 0.0157(4) Uani 1 1 d . . .
H17A H 0.6898 0.2147 0.0873 0.019 Uiso 1 1 calc R . .
H17B H 0.5907 0.1577 0.0569 0.019 Uiso 1 1 calc R . .
C18 C 0.63552(16) 0.25883(13) -0.01792(10) 0.0167(4) Uani 1 1 d . . .
H18 H 0.5559 0.2757 -0.0412 0.020 Uiso 1 1 calc R . .
C19 C 0.69442(17) 0.34865(13) -0.01958(10) 0.0192(4) Uani 1 1 d . . .
H19A H 0.7709 0.3354 0.0067 0.023 Uiso 1 1 calc R . .
H19B H 0.6414 0.4008 0.0086 0.023 Uiso 1 1 calc R . .
C20 C 0.71960(18) 0.38256(14) -0.09993(10) 0.0232(5) Uani 1 1 d . . .
H20A H 0.6425 0.4063 -0.1232 0.028 Uiso 1 1 calc R . .
H20B H 0.7653 0.4368 -0.0976 0.028 Uiso 1 1 calc R . .
C21 C 0.79038(17) 0.30313(14) -0.14971(11) 0.0228(5) Uani 1 1 d . . .
H21A H 0.7965 0.3263 -0.2025 0.027 Uiso 1 1 calc R . .
H21B H 0.8727 0.2866 -0.1315 0.027 Uiso 1 1 calc R . .
C22 C 0.73039(18) 0.21437(14) -0.14827(11) 0.0241(5) Uani 1 1 d . . .
H22A H 0.7813 0.1624 -0.1778 0.029 Uiso 1 1 calc R . .
H22B H 0.6523 0.2288 -0.1726 0.029 Uiso 1 1 calc R . .
C23 C 0.70999(17) 0.18028(13) -0.06722(10) 0.0216(4) Uani 1 1 d . . .
H23A H 0.7886 0.1603 -0.0446 0.026 Uiso 1 1 calc R . .
H23B H 0.6682 0.1236 -0.0683 0.026 Uiso 1 1 calc R . .
C24 C 0.76487(15) 0.22303(13) 0.26547(10) 0.0170(4) Uani 1 1 d . . .
H24A H 0.7765 0.2695 0.2248 0.020 Uiso 1 1 calc R . .
H24B H 0.8217 0.2314 0.3051 0.020 Uiso 1 1 calc R . .
C25 C 0.80063(16) 0.12148(13) 0.23213(10) 0.0173(4) Uani 1 1 d . . .
H25 H 0.7378 0.1100 0.1965 0.021 Uiso 1 1 calc R . .
C26 C 0.92038(17) 0.11436(14) 0.18647(11) 0.0232(5) Uani 1 1 d . . .
H26A H 0.9121 0.1621 0.1451 0.028 Uiso 1 1 calc R . .
H26B H 0.9826 0.1302 0.2200 0.028 Uiso 1 1 calc R . .
C27 C 0.96124(18) 0.01393(14) 0.15229(11) 0.0263(5) Uani 1 1 d . . .
H27A H 0.9044 0.0010 0.1139 0.032 Uiso 1 1 calc R . .
H27B H 1.0414 0.0114 0.1266 0.032 Uiso 1 1 calc R . .
C28 C 0.96722(17) -0.06278(14) 0.21316(11) 0.0242(5) Uani 1 1 d . . .
H28A H 0.9887 -0.1270 0.1892 0.029 Uiso 1 1 calc R . .
H28B H 1.0307 -0.0542 0.2483 0.029 Uiso 1 1 calc R . .
C29 C 0.84847(17) -0.05734(13) 0.25737(11) 0.0242(5) Uani 1 1 d . . .
H29A H 0.8561 -0.1059 0.2982 0.029 Uiso 1 1 calc R . .
H29B H 0.7866 -0.0722 0.2232 0.029 Uiso 1 1 calc R . .
C30 C 0.80922(18) 0.04287(13) 0.29220(11) 0.0238(5) Uani 1 1 d . . .
H30A H 0.8676 0.0551 0.3298 0.029 Uiso 1 1 calc R . .
H30B H 0.7300 0.0451 0.3192 0.029 Uiso 1 1 calc R . .
C31 C 0.61735(16) 0.21283(13) 0.40627(10) 0.0172(4) Uani 1 1 d . . .
H31A H 0.5439 0.2458 0.4336 0.021 Uiso 1 1 calc R . .
H31B H 0.6096 0.1439 0.4042 0.021 Uiso 1 1 calc R . .
C32 C 0.72182(16) 0.22036(13) 0.45754(10) 0.0172(4) Uani 1 1 d . . .
H32 H 0.7981 0.1959 0.4280 0.021 Uiso 1 1 calc R . .
C33 C 0.72806(18) 0.32271(14) 0.48273(11) 0.0258(5) Uani 1 1 d . . .
H33A H 0.7419 0.3618 0.4375 0.031 Uiso 1 1 calc R . .
H33B H 0.6500 0.3508 0.5075 0.031 Uiso 1 1 calc R . .
C34 C 0.82724(19) 0.32752(16) 0.53754(12) 0.0334(5) Uani 1 1 d . . .
H34A H 0.9061 0.3090 0.5103 0.040 Uiso 1 1 calc R . .
H34B H 0.8224 0.3946 0.5556 0.040 Uiso 1 1 calc R . .
C35 C 0.81932(19) 0.26244(16) 0.60519(11) 0.0326(5) Uani 1 1 d . . .
H35A H 0.7464 0.2868 0.6369 0.039 Uiso 1 1 calc R . .
H35B H 0.8899 0.2635 0.6363 0.039 Uiso 1 1 calc R . .
C36 C 0.81483(18) 0.15973(16) 0.58071(11) 0.0306(5) Uani 1 1 d . . .
H36A H 0.8015 0.1206 0.6260 0.037 Uiso 1 1 calc R . .
H36B H 0.8928 0.1320 0.5557 0.037 Uiso 1 1 calc R . .
C37 C 0.71430(18) 0.15571(15) 0.52596(11) 0.0254(5) Uani 1 1 d . . .
H37A H 0.7180 0.0886 0.5082 0.030 Uiso 1 1 calc R . .
H37B H 0.6359 0.1750 0.5535 0.030 Uiso 1 1 calc R . .
C38 C 0.29168(16) 0.34297(13) 0.39181(10) 0.0169(4) Uani 1 1 d . . .
H38A H 0.3617 0.3666 0.4125 0.020 Uiso 1 1 calc R . .
H38B H 0.2194 0.3895 0.4070 0.020 Uiso 1 1 calc R . .
C39 C 0.28016(16) 0.24591(13) 0.42820(10) 0.0179(4) Uani 1 1 d . . .
H39 H 0.3463 0.1972 0.4056 0.022 Uiso 1 1 calc R . .
C40 C 0.29601(18) 0.24862(14) 0.51337(10) 0.0238(5) Uani 1 1 d . . .
H40A H 0.2336 0.2985 0.5368 0.029 Uiso 1 1 calc R . .
H40B H 0.3753 0.2667 0.5228 0.029 Uiso 1 1 calc R . .
C41 C 0.28723(18) 0.15149(15) 0.55090(11) 0.0282(5) Uani 1 1 d . . .
H41A H 0.3536 0.1025 0.5307 0.034 Uiso 1 1 calc R . .
H41B H 0.2954 0.1570 0.6063 0.034 Uiso 1 1 calc R . .
C42 C 0.16833(18) 0.12028(15) 0.53589(11) 0.0288(5) Uani 1 1 d . . .
H42A H 0.1025 0.1660 0.5607 0.035 Uiso 1 1 calc R . .
H42B H 0.1662 0.0560 0.5582 0.035 Uiso 1 1 calc R . .
C43 C 0.14862(19) 0.11617(14) 0.45111(11) 0.0270(5) Uani 1 1 d . . .
H43A H 0.0675 0.1007 0.4433 0.032 Uiso 1 1 calc R . .
H43B H 0.2081 0.0644 0.4273 0.032 Uiso 1 1 calc R . .
C44 C 0.16107(17) 0.21169(14) 0.41323(11) 0.0220(4) Uani 1 1 d . . .
H44A H 0.0941 0.2612 0.4320 0.026 Uiso 1 1 calc R . .
H44B H 0.1544 0.2049 0.3578 0.026 Uiso 1 1 calc R . .
C45 C 0.15485(15) 0.36773(13) 0.25431(10) 0.0173(4) Uani 1 1 d . . .
H45A H 0.1596 0.3705 0.1982 0.021 Uiso 1 1 calc R . .
H45B H 0.1133 0.3130 0.2685 0.021 Uiso 1 1 calc R . .
C46 C 0.07582(16) 0.46105(13) 0.28417(10) 0.0175(4) Uani 1 1 d . . .
H46 H 0.1303 0.5020 0.3064 0.021 Uiso 1 1 calc R . .
C47 C -0.01603(16) 0.44287(14) 0.34675(11) 0.0215(4) Uani 1 1 d . . .
H47A H -0.0707 0.4017 0.3265 0.026 Uiso 1 1 calc R . .
H47B H 0.0264 0.4081 0.3889 0.026 Uiso 1 1 calc R . .
C48 C -0.08963(17) 0.53663(14) 0.37705(11) 0.0228(5) Uani 1 1 d . . .
H48A H -0.1513 0.5217 0.4149 0.027 Uiso 1 1 calc R . .
H48B H -0.0363 0.5745 0.4028 0.027 Uiso 1 1 calc R . .
C49 C -0.15042(17) 0.59603(15) 0.31384(11) 0.0246(5) Uani 1 1 d . . .
H49A H -0.1901 0.6589 0.3346 0.029 Uiso 1 1 calc R . .
H49B H -0.2130 0.5626 0.2935 0.029 Uiso 1 1 calc R . .
C50 C -0.06096(17) 0.61252(14) 0.24977(11) 0.0252(5) Uani 1 1 d . . .
H50A H -0.1048 0.6461 0.2076 0.030 Uiso 1 1 calc R . .
H50B H -0.0056 0.6543 0.2683 0.030 Uiso 1 1 calc R . .
C51 C 0.01137(17) 0.51836(14) 0.22047(11) 0.0220(4) Uani 1 1 d . . .
H51A H 0.0712 0.5321 0.1810 0.026 Uiso 1 1 calc R . .
H51B H -0.0430 0.4794 0.1970 0.026 Uiso 1 1 calc R . .
C52 C 0.49897(18) -0.01466(13) 0.16384(10) 0.0226(5) Uani 1 1 d . . .
H52A H 0.4795 -0.0797 0.1698 0.034 Uiso 1 1 calc R . .
H52B H 0.5857 -0.0166 0.1674 0.034 Uiso 1 1 calc R . .
H52C H 0.4744 0.0106 0.1142 0.034 Uiso 1 1 calc R . .
C53 C 0.45235(18) -0.01139(14) 0.32238(11) 0.0251(5) Uani 1 1 d . . .
H53A H 0.4086 0.0202 0.3670 0.038 Uiso 1 1 calc R . .
H53B H 0.5387 -0.0203 0.3302 0.038 Uiso 1 1 calc R . .
H53C H 0.4275 -0.0741 0.3147 0.038 Uiso 1 1 calc R . .
C54 C 0.26403(17) 0.04823(14) 0.22488(13) 0.0299(5) Uani 1 1 d . . .
H54A H 0.2362 0.0819 0.1788 0.045 Uiso 1 1 calc R . .
H54B H 0.2132 0.0750 0.2686 0.045 Uiso 1 1 calc R . .
H54C H 0.2594 -0.0203 0.2198 0.045 Uiso 1 1 calc R . .

loop_
_atom_site_aniso_label
_atom_site_aniso_U_11
_atom_site_aniso_U_22
_atom_site_aniso_U_33
_atom_site_aniso_U_23
_atom_site_aniso_U_13
_atom_site_aniso_U_12
Fe1 0.01459(14) 0.01122(14) 0.01283(14) 0.00040(11) 0.00063(11) -0.00193(11)
P1 0.0172(3) 0.0149(3) 0.0139(3) -0.0008(2) 0.0000(2) -0.0032(2)
P2 0.0159(3) 0.0144(3) 0.0156(3) 0.0010(2) -0.0013(2) -0.0021(2)
P3 0.0146(2) 0.0149(3) 0.0156(3) 0.0005(2) 0.0007(2) -0.0022(2)
P4 0.0166(3) 0.0126(3) 0.0193(3) 0.0008(2) -0.0011(2) -0.0026(2)
B1 0.0159(11) 0.0119(11) 0.0129(10) -0.0010(9) 0.0019(8) -0.0025(9)
C1 0.0109(9) 0.0158(10) 0.0141(9) 0.0022(8) -0.0029(7) -0.0012(7)
C2 0.0167(10) 0.0159(10) 0.0183(10) 0.0009(8) 0.0014(8) -0.0032(8)
C3 0.0200(10) 0.0160(10) 0.0216(11) -0.0052(9) -0.0030(8) 0.0006(8)
C4 0.0195(10) 0.0103(10) 0.0280(11) 0.0029(8) -0.0053(9) -0.0035(8)
C5 0.0220(11) 0.0206(11) 0.0178(10) 0.0065(9) -0.0031(8) -0.0072(9)
C6 0.0168(10) 0.0179(10) 0.0153(10) 0.0005(8) -0.0017(8) -0.0034(8)
C7 0.0175(10) 0.0126(10) 0.0150(10) 0.0020(8) 0.0015(8) -0.0024(8)
C8 0.0159(10) 0.0142(10) 0.0148(10) -0.0008(8) 0.0007(8) -0.0037(8)
C9 0.0165(10) 0.0125(10) 0.0138(9) 0.0006(8) -0.0003(8) -0.0027(8)
C10 0.0202(10) 0.0165(10) 0.0160(10) 0.0002(8) 0.0002(8) -0.0003(8)
C11 0.0220(11) 0.0254(11) 0.0145(10) -0.0019(9) 0.0001(8) -0.0069(9)
C12 0.0213(11) 0.0288(12) 0.0234(11) -0.0066(9) -0.0030(9) -0.0028(9)
C13 0.0213(12) 0.0457(15) 0.0384(14) -0.0105(12) -0.0041(10) -0.0068(11)
C14 0.0266(12) 0.0386(14) 0.0333(13) -0.0095(11) -0.0052(10) -0.0122(10)
C15 0.0367(13) 0.0294(13) 0.0305(13) -0.0035(10) -0.0063(10) -0.0141(10)
C16 0.0265(11) 0.0218(11) 0.0199(11) 0.0007(9) -0.0054(9) -0.0042(9)
C17 0.0181(10) 0.0140(10) 0.0145(10) -0.0016(8) 0.0001(8) -0.0016(8)
C18 0.0177(10) 0.0173(10) 0.0149(10) -0.0021(8) 0.0004(8) -0.0026(8)
C19 0.0246(11) 0.0164(10) 0.0159(10) -0.0015(8) 0.0046(8) -0.0022(8)
C20 0.0301(12) 0.0202(11) 0.0182(10) 0.0005(9) 0.0076(9) -0.0028(9)
C21 0.0257(11) 0.0275(12) 0.0151(10) -0.0014(9) 0.0072(8) -0.0061(9)
C22 0.0260(11) 0.0255(12) 0.0209(11) -0.0109(9) 0.0063(9) -0.0064(9)
C23 0.0254(11) 0.0178(11) 0.0215(11) -0.0050(9) 0.0057(9) -0.0052(9)
C24 0.0156(10) 0.0174(10) 0.0179(10) 0.0024(8) 0.0000(8) -0.0030(8)
C25 0.0152(10) 0.0183(11) 0.0184(10) -0.0013(8) -0.0023(8) -0.0018(8)
C26 0.0230(11) 0.0220(11) 0.0244(11) -0.0002(9) 0.0048(9) -0.0042(9)
C27 0.0239(11) 0.0281(12) 0.0265(12) -0.0059(10) 0.0082(9) -0.0055(9)
C28 0.0213(11) 0.0198(11) 0.0302(12) -0.0073(9) -0.0024(9) 0.0015(9)
C29 0.0273(11) 0.0162(11) 0.0274(12) -0.0002(9) 0.0039(9) 0.0003(9)
C30 0.0237(11) 0.0209(11) 0.0240(11) 0.0010(9) 0.0062(9) 0.0029(9)
C31 0.0201(10) 0.0150(10) 0.0159(10) 0.0007(8) 0.0009(8) -0.0016(8)
C32 0.0126(9) 0.0217(11) 0.0167(10) 0.0016(8) -0.0003(8) -0.0009(8)
C33 0.0314(12) 0.0239(12) 0.0231(11) 0.0011(9) -0.0086(9) -0.0052(9)
C34 0.0341(13) 0.0373(14) 0.0326(13) -0.0007(11) -0.0120(10) -0.0141(11)
C35 0.0286(12) 0.0499(15) 0.0196(11) -0.0044(11) -0.0084(9) -0.0057(11)
C36 0.0278(12) 0.0420(14) 0.0216(11) 0.0097(10) -0.0076(9) -0.0023(10)
C37 0.0293(12) 0.0272(12) 0.0196(11) 0.0022(9) -0.0043(9) -0.0030(9)
C38 0.0171(10) 0.0192(11) 0.0145(10) 0.0003(8) 0.0005(8) -0.0033(8)
C39 0.0189(10) 0.0168(10) 0.0165(10) 0.0011(8) 0.0050(8) 0.0006(8)
C40 0.0255(11) 0.0285(12) 0.0173(10) 0.0020(9) 0.0001(9) -0.0048(9)
C41 0.0313(12) 0.0339(13) 0.0176(11) 0.0087(10) 0.0001(9) 0.0002(10)
C42 0.0323(12) 0.0274(12) 0.0254(12) 0.0089(10) 0.0054(10) -0.0030(10)
C43 0.0284(12) 0.0243(12) 0.0288(12) 0.0045(10) 0.0016(10) -0.0066(9)
C44 0.0234(11) 0.0212(11) 0.0217(11) 0.0030(9) -0.0017(9) -0.0039(9)
C45 0.0164(10) 0.0175(10) 0.0182(10) -0.0010(8) 0.0009(8) -0.0040(8)
C46 0.0140(10) 0.0180(10) 0.0203(10) -0.0017(8) 0.0000(8) -0.0023(8)
C47 0.0184(10) 0.0226(11) 0.0221(11) 0.0023(9) 0.0009(8) 0.0001(9)
C48 0.0172(10) 0.0273(12) 0.0223(11) -0.0025(9) 0.0035(8) 0.0004(9)
C49 0.0188(10) 0.0270(12) 0.0258(11) 0.0006(9) -0.0004(9) 0.0028(9)
C50 0.0197(11) 0.0263(12) 0.0274(12) 0.0050(9) 0.0009(9) 0.0028(9)
C51 0.0194(10) 0.0258(12) 0.0195(11) 0.0015(9) 0.0028(8) -0.0010(9)
C52 0.0305(12) 0.0173(11) 0.0199(11) -0.0025(9) -0.0007(9) -0.0030(9)
C53 0.0358(12) 0.0156(11) 0.0227(11) 0.0034(9) 0.0010(9) -0.0013(9)
C54 0.0227(11) 0.0224(12) 0.0463(14) -0.0010(10) -0.0045(10) -0.0079(9)

loop_
_atom_type_symbol
_atom_type_description
_atom_type_scat_dispersion_real
_atom_type_scat_dispersion_imag
_atom_type_scat_source
C C 0.0033 0.0016 'International Tables Vol C Tables 4.2.6.8 and 6.1.1.4'
H H 0.0000 0.0000 'International Tables Vol C Tables 4.2.6.8 and 6.1.1.4'
B B 0.0013 0.0007 'International Tables Vol C Tables 4.2.6.8 and 6.1.1.4'
P P 0.1023 0.0942 'International Tables Vol C Tables 4.2.6.8 and 6.1.1.4'
Fe Fe 0.3463 0.8444 'International Tables Vol C Tables 4.2.6.8 and 6.1.1.4'

loop_
_geom_angle_atom_site_label_1
_geom_angle_atom_site_label_2
_geom_angle_atom_site_label_3
_geom_angle
_geom_angle_site_symmetry_1
_geom_angle_site_symmetry_3
_geom_angle_publ_flag
P4 Fe1 P1 119.10(2) . . yes
P4 Fe1 P2 119.23(2) . . yes
P1 Fe1 P2 97.71(2) . . yes
P4 Fe1 P3 121.13(2) . . yes
P1 Fe1 P3 97.21(2) . . yes
P2 Fe1 P3 97.327(19) . . yes
C7 P1 C10 101.43(8) . . ?
C7 P1 C17 107.84(8) . . ?
C10 P1 C17 105.21(8) . . ?
C7 P1 Fe1 105.06(6) . . ?
C10 P1 Fe1 117.70(6) . . ?
C17 P1 Fe1 118.01(6) . . ?
C8 P2 C24 101.34(8) . . ?
C8 P2 C31 107.98(8) . . ?
C24 P2 C31 105.38(8) . . ?
C8 P2 Fe1 107.22(6) . . ?
C24 P2 Fe1 118.06(6) . . ?
C31 P2 Fe1 115.60(6) . . ?
C9 P3 C38 104.29(8) . . ?
C9 P3 C45 102.41(8) . . ?
C38 P3 C45 104.81(8) . . ?
C9 P3 Fe1 105.15(6) . . ?
C38 P3 Fe1 113.30(6) . . ?
C45 P3 Fe1 124.65(6) . . ?
C54 P4 C53 100.95(10) . . ?
C54 P4 C52 101.21(9) . . ?
C53 P4 C52 100.91(9) . . ?
C54 P4 Fe1 115.37(7) . . ?
C53 P4 Fe1 118.85(7) . . ?
C52 P4 Fe1 116.71(7) . . ?
C1 B1 C8 106.16(14) . . ?
C1 B1 C9 107.05(14) . . ?
C8 B1 C9 110.41(15) . . ?
C1 B1 C7 108.37(14) . . ?
C8 B1 C7 112.26(14) . . ?
C9 B1 C7 112.24(14) . . ?
C6 C1 C2 114.61(16) . . ?
C6 C1 B1 124.56(16) . . ?
C2 C1 B1 120.78(16) . . ?
C3 C2 C1 122.98(18) . . ?
C4 C3 C2 120.20(17) . . ?
C3 C4 C5 118.85(17) . . ?
C4 C5 C6 120.49(18) . . ?
C5 C6 C1 122.86(17) . . ?
B1 C7 P1 118.82(12) . . ?
B1 C8 P2 116.01(12) . . ?
B1 C9 P3 119.30(12) . . ?
C11 C10 P1 117.88(13) . . ?
C10 C11 C16 113.74(15) . . ?
C10 C11 C12 109.64(16) . . ?
C16 C11 C12 110.53(15) . . ?
C13 C12 C11 112.48(17) . . ?
C12 C13 C14 111.03(17) . . ?
C15 C14 C13 111.36(17) . . ?
C14 C15 C16 112.27(17) . . ?
C11 C16 C15 111.62(16) . . ?
C18 C17 P1 121.62(13) . . ?
C19 C18 C23 109.97(15) . . ?
C19 C18 C17 113.37(14) . . ?
C23 C18 C17 111.29(15) . . ?
C18 C19 C20 112.77(15) . . ?
C21 C20 C19 112.47(16) . . ?
C22 C21 C20 111.03(15) . . ?
C21 C22 C23 111.40(15) . . ?
C22 C23 C18 111.86(16) . . ?
C25 C24 P2 118.03(13) . . ?
C30 C25 C26 109.67(15) . . ?
C30 C25 C24 113.20(15) . . ?
C26 C25 C24 109.99(15) . . ?
C27 C26 C25 112.31(16) . . ?
C28 C27 C26 111.09(16) . . ?
C29 C28 C27 111.20(16) . . ?
C28 C29 C30 110.92(16) . . ?
C29 C30 C25 111.91(16) . . ?
C32 C31 P2 123.88(13) . . ?
C37 C32 C33 110.45(15) . . ?
C37 C32 C31 109.67(15) . . ?
C33 C32 C31 113.60(15) . . ?
C34 C33 C32 112.56(16) . . ?
C35 C34 C33 112.62(17) . . ?
C34 C35 C36 111.45(17) . . ?
C35 C36 C37 111.21(17) . . ?
C32 C37 C36 113.10(17) . . ?
C39 C38 P3 115.18(12) . . ?
C40 C39 C44 109.32(15) . . ?
C40 C39 C38 111.22(15) . . ?
C44 C39 C38 113.26(15) . . ?
C39 C40 C41 112.18(16) . . ?
C42 C41 C40 110.61(16) . . ?
C41 C42 C43 111.44(16) . . ?
C42 C43 C44 111.10(16) . . ?
C43 C44 C39 113.13(16) . . ?
C46 C45 P3 117.24(12) . . ?
C51 C46 C47 109.46(15) . . ?
C51 C46 C45 111.90(15) . . ?
C47 C46 C45 113.00(15) . . ?
C48 C47 C46 111.77(16) . . ?
C49 C48 C47 111.52(16) . . ?
C48 C49 C50 111.66(16) . . ?
C51 C50 C49 111.68(17) . . ?
C50 C51 C46 111.49(15) . . ?

loop_
_geom_bond_atom_site_label_1
_geom_bond_atom_site_label_2
_geom_bond_distance
_geom_bond_site_symmetry_2
_geom_bond_publ_flag
Fe1 P4 2.2871(6) . yes
Fe1 P1 2.2876(6) . yes
Fe1 P2 2.2999(5) . yes
Fe1 P3 2.3058(5) . yes
P1 C7 1.8346(17) . ?
P1 C10 1.8447(18) . ?
P1 C17 1.8531(17) . ?
P2 C8 1.8369(18) . ?
P2 C24 1.8522(18) . ?
P2 C31 1.8514(18) . ?
P3 C9 1.8344(18) . ?
P3 C38 1.8479(18) . ?
P3 C45 1.8463(18) . ?
P4 C54 1.8264(19) . ?
P4 C53 1.8301(19) . ?
P4 C52 1.8317(18) . ?
B1 C1 1.643(3) . ?
B1 C8 1.670(3) . ?
B1 C9 1.671(3) . ?
B1 C7 1.668(3) . ?
C1 C6 1.397(2) . ?
C1 C2 1.410(2) . ?
C2 C3 1.386(2) . ?
C3 C4 1.378(3) . ?
C4 C5 1.378(2) . ?
C5 C6 1.389(2) . ?
C10 C11 1.533(2) . ?
C11 C16 1.529(2) . ?
C11 C12 1.535(3) . ?
C12 C13 1.523(3) . ?
C13 C14 1.525(3) . ?
C14 C15 1.518(3) . ?
C15 C16 1.528(3) . ?
C17 C18 1.528(2) . ?
C18 C19 1.520(2) . ?
C18 C23 1.528(2) . ?
C19 C20 1.525(2) . ?
C20 C21 1.524(2) . ?
C21 C22 1.513(3) . ?
C22 C23 1.528(3) . ?
C24 C25 1.535(2) . ?
C25 C30 1.528(3) . ?
C25 C26 1.532(2) . ?
C26 C27 1.533(3) . ?
C27 C28 1.519(3) . ?
C28 C29 1.513(3) . ?
C29 C30 1.533(3) . ?
C31 C32 1.536(2) . ?
C32 C37 1.519(3) . ?
C32 C33 1.523(3) . ?
C33 C34 1.522(3) . ?
C34 C35 1.513(3) . ?
C35 C36 1.520(3) . ?
C36 C37 1.532(3) . ?
C38 C39 1.532(2) . ?
C39 C40 1.523(2) . ?
C39 C44 1.532(2) . ?
C40 C41 1.535(3) . ?
C41 C42 1.512(3) . ?
C42 C43 1.525(3) . ?
C43 C44 1.526(3) . ?
C45 C46 1.547(2) . ?
C46 C51 1.527(2) . ?
C46 C47 1.530(2) . ?
C47 C48 1.529(2) . ?
C48 C49 1.518(3) . ?
C49 C50 1.525(3) . ?
C50 C51 1.522(2) . ?
